data_7226221
loop_
_publ_author_name
'Prasannan, Dijo'
'Raghav, Darpan'
'Subramaniam, Sujatha'
'Hareendrakrishna kumar, Haritha'
'K, Rathinasamy'
'Arunkumar, Chellaiah'

_publ_section_title
;
 Synthesis, structure, photophysical, electrochemical properties and
 antibacterial activity of brominated BODIPYs
;
_journal_name_full 'RSC Adv.'
_journal_paper_doi 10.1039/C6RA12258B
_journal_year 2016
_chemical_formula_sum 'C16 H13 B F2 N2'
_chemical_formula_weight 282.09
_space_group_crystal_system triclinic
_space_group_IT_number 2
_space_group_name_Hall '-P 1'
_space_group_name_H-M_alt 'P -1'
_symmetry_space_group_name_Hall '-P 1'
_symmetry_space_group_name_H-M 'P -1'
_atom_sites_solution_hydrogens geom
_audit_creation_method SHELXL-2014/7
_audit_update_record
;
2015-10-30 deposited with the CCDC.
2016-08-08 downloaded from the CCDC.
;
_cell_angle_alpha 88.549(2)
_cell_angle_beta 84.664(2)
_cell_angle_gamma 71.997(2)
_cell_formula_units_Z 2
_cell_length_a 8.0364(3)
_cell_length_b 8.0696(4)
_cell_length_c 11.0822(5)
_cell_measurement_reflns_used 9127
_cell_measurement_temperature 293(2)
_cell_measurement_theta_max 29.7
_cell_measurement_theta_min 2.7
_cell_volume 680.53(5)
_diffrn_ambient_temperature 293(2)
_diffrn_measured_fraction_theta_full 1.000
_diffrn_measured_fraction_theta_max 1.000
_diffrn_measurement_device_type 'Bruker axs kappa apex2 CCD Diffractometer'
_diffrn_measurement_method '\w and \f scan'
_diffrn_radiation_type MoK\a
_diffrn_radiation_wavelength 0.71073
_diffrn_reflns_av_R_equivalents 0.0227
_diffrn_reflns_av_unetI/netI 0.0151
_diffrn_reflns_Laue_measured_fraction_full 1.000
_diffrn_reflns_Laue_measured_fraction_max 1.000
_diffrn_reflns_limit_h_max 9
_diffrn_reflns_limit_h_min -9
_diffrn_reflns_limit_k_max 9
_diffrn_reflns_limit_k_min -9
_diffrn_reflns_limit_l_max 13
_diffrn_reflns_limit_l_min -13
_diffrn_reflns_number 18363
_diffrn_reflns_point_group_measured_fraction_full 1.000
_diffrn_reflns_point_group_measured_fraction_max 1.000
_diffrn_reflns_theta_full 25.997
_diffrn_reflns_theta_max 25.997
_diffrn_reflns_theta_min 2.654
_diffrn_source 'Sealed tube'
_exptl_absorpt_coefficient_mu 0.100
_exptl_absorpt_correction_T_max 0.98
_exptl_absorpt_correction_T_min 0.95
_exptl_absorpt_correction_type multi-scan
_exptl_absorpt_process_details 'SADABS (Bruker, 1999)'
_exptl_crystal_colour brown
_exptl_crystal_density_diffrn 1.377
_exptl_crystal_description block
_exptl_crystal_F_000 292
_exptl_crystal_size_max 0.300
_exptl_crystal_size_mid 0.200
_exptl_crystal_size_min 0.200
_refine_diff_density_max 0.180
_refine_diff_density_min -0.173
_refine_diff_density_rms 0.034
_refine_ls_extinction_coef 0.042(3)
_refine_ls_extinction_expression Fc^*^=kFc[1+0.001xFc^2^\l^3^/sin(2\q)]^-1/4^
_refine_ls_extinction_method 'SHELXL-2014/7 (Sheldrick 2014'
_refine_ls_goodness_of_fit_ref 1.064
_refine_ls_hydrogen_treatment constr
_refine_ls_matrix_type full
_refine_ls_number_parameters 192
_refine_ls_number_reflns 2671
_refine_ls_number_restraints 0
_refine_ls_restrained_S_all 1.064
_refine_ls_R_factor_all 0.0569
_refine_ls_R_factor_gt 0.0392
_refine_ls_shift/su_max 0.000
_refine_ls_shift/su_mean 0.000
_refine_ls_structure_factor_coef Fsqd
_refine_ls_weighting_details 'w=1/[\s^2^(Fo^2^)+(0.0288P)^2^+0.3317P] where P=(Fo^2^+2Fc^2^)/3'
_refine_ls_weighting_scheme calc
_refine_ls_wR_factor_gt 0.0851
_refine_ls_wR_factor_ref 0.1022
_reflns_Friedel_coverage 0.000
_reflns_number_gt 2063
_reflns_number_total 2671
_reflns_threshold_expression 'I > 2\s(I)'
_cod_data_source_file c6ra12258b2.cif
_cod_data_source_block D5
_cod_database_code 7226221
_shelx_shelxl_version_number 2014/7
_shelx_space_group_comment
;
The symmetry employed for this shelxl refinement is uniquely defined
by the following loop, which should always be used as a source of
symmetry information in preference to the above space-group names.
They are only intended as comments.
;
_shelx_estimated_absorpt_t_min 0.971
_shelx_estimated_absorpt_t_max 0.980

loop_
_space_group_symop_operation_xyz
'x, y, z'
'-x, -y, -z'

loop_
_atom_site_label
_atom_site_type_symbol
_atom_site_fract_x
_atom_site_fract_y
_atom_site_fract_z
_atom_site_U_iso_or_equiv
_atom_site_adp_type
_atom_site_occupancy
_atom_site_site_symmetry_order
_atom_site_calc_flag
_atom_site_refinement_flags_posn
_atom_site_refinement_flags_adp
C1 C 0.1390(2) 0.6875(3) 0.5806(2) 0.0595(5) Uani 1 1 d . .
H1 H 0.0576 0.6790 0.5286 0.071 Uiso 1 1 calc R U
C2 C 0.1499(3) 0.8425(3) 0.6248(2) 0.0629(6) Uani 1 1 d . .
H2 H 0.0789 0.9541 0.6080 0.075 Uiso 1 1 calc R U
C3 C 0.2854(2) 0.7998(2) 0.69776(18) 0.0507(5) Uani 1 1 d . .
H3 H 0.3229 0.8776 0.7402 0.061 Uiso 1 1 calc R U
C4 C 0.3574(2) 0.6180(2) 0.69707(15) 0.0409(4) Uani 1 1 d . .
C5 C 0.50804(19) 0.5092(2) 0.74479(14) 0.0364(4) Uani 1 1 d . .
C6 C 0.5642(2) 0.3311(2) 0.71890(14) 0.0377(4) Uani 1 1 d . .
C7 C 0.7057(2) 0.1944(2) 0.75595(16) 0.0469(4) Uani 1 1 d . .
H7 H 0.7912 0.2049 0.8037 0.056 Uiso 1 1 calc R U
C8 C 0.6953(3) 0.0426(2) 0.70908(18) 0.0537(5) Uani 1 1 d . .
H8 H 0.7722 -0.0687 0.7187 0.064 Uiso 1 1 calc R U
C9 C 0.5483(2) 0.0872(2) 0.64482(17) 0.0496(4) Uani 1 1 d . .
H9 H 0.5100 0.0083 0.6041 0.060 Uiso 1 1 calc R U
C10 C 0.6082(2) 0.5835(2) 0.82089(15) 0.0384(4) Uani 1 1 d . .
C11 C 0.7875(2) 0.5520(2) 0.79433(15) 0.0415(4) Uani 1 1 d . .
H11 H 0.8456 0.4813 0.7288 0.050 Uiso 1 1 calc R U
C12 C 0.8803(2) 0.6249(2) 0.86447(16) 0.0468(4) Uani 1 1 d . .
H12 H 1.0004 0.6021 0.8453 0.056 Uiso 1 1 calc R U
C13 C 0.7986(3) 0.7306(2) 0.96241(16) 0.0483(4) Uani 1 1 d . .
C14 C 0.6210(3) 0.7597(2) 0.98971(17) 0.0533(5) Uani 1 1 d . .
H14 H 0.5638 0.8289 1.0562 0.064 Uiso 1 1 calc R U
C15 C 0.5263(2) 0.6882(2) 0.92042(16) 0.0478(4) Uani 1 1 d . .
H15 H 0.4065 0.7103 0.9405 0.057 Uiso 1 1 calc R U
C16 C 0.8990(3) 0.8152(3) 1.0354(2) 0.0736(7) Uani 1 1 d . .
H16A H 0.8599 0.9389 1.0227 0.110 Uiso 1 1 calc R U
H16B H 1.0222 0.7698 1.0102 0.110 Uiso 1 1 calc R U
H16C H 0.8789 0.7911 1.1198 0.110 Uiso 1 1 calc R U
B1 B 0.2939(3) 0.3579(3) 0.59779(18) 0.0455(5) Uani 1 1 d . .
N1 N 0.26228(17) 0.55158(19) 0.62333(13) 0.0448(4) Uani 1 1 d . .
N2 N 0.46903(17) 0.25896(18) 0.64929(12) 0.0406(3) Uani 1 1 d . .
F1 F 0.15962(14) 0.30334(16) 0.65578(12) 0.0681(4) Uani 1 1 d . .
F2 F 0.30197(16) 0.32675(17) 0.47573(10) 0.0713(4) Uani 1 1 d . .

loop_
_atom_site_aniso_label
_atom_site_aniso_U_11
_atom_site_aniso_U_22
_atom_site_aniso_U_33
_atom_site_aniso_U_23
_atom_site_aniso_U_13
_atom_site_aniso_U_12
C1 0.0400(10) 0.0649(13) 0.0696(13) 0.0165(10) -0.0169(9) -0.0083(9)
C2 0.0446(11) 0.0492(11) 0.0855(15) 0.0175(11) -0.0101(10) -0.0009(9)
C3 0.0400(10) 0.0411(10) 0.0669(12) 0.0047(8) 0.0008(8) -0.0084(8)
C4 0.0312(8) 0.0414(9) 0.0486(10) 0.0024(7) -0.0018(7) -0.0098(7)
C5 0.0311(8) 0.0391(9) 0.0370(8) 0.0019(7) 0.0009(6) -0.0089(7)
C6 0.0337(8) 0.0404(9) 0.0376(9) 0.0008(7) -0.0027(6) -0.0093(7)
C7 0.0411(9) 0.0453(10) 0.0500(10) 0.0037(8) -0.0074(8) -0.0066(8)
C8 0.0543(11) 0.0393(10) 0.0596(12) 0.0032(8) -0.0025(9) -0.0038(8)
C9 0.0576(11) 0.0409(10) 0.0496(11) -0.0056(8) 0.0018(8) -0.0157(8)
C10 0.0376(9) 0.0355(8) 0.0408(9) 0.0013(7) -0.0039(7) -0.0095(7)
C11 0.0383(9) 0.0418(9) 0.0421(9) -0.0015(7) -0.0056(7) -0.0083(7)
C12 0.0413(9) 0.0486(10) 0.0525(11) 0.0080(8) -0.0120(8) -0.0152(8)
C13 0.0635(12) 0.0417(10) 0.0454(10) 0.0077(8) -0.0155(9) -0.0220(9)
C14 0.0728(13) 0.0454(10) 0.0421(10) -0.0061(8) 0.0013(9) -0.0202(9)
C15 0.0455(10) 0.0450(10) 0.0507(10) -0.0044(8) 0.0055(8) -0.0133(8)
C16 0.0969(18) 0.0644(14) 0.0736(15) 0.0016(11) -0.0315(13) -0.0385(13)
B1 0.0379(10) 0.0562(12) 0.0439(11) -0.0005(9) -0.0040(8) -0.0166(9)
N1 0.0332(7) 0.0492(9) 0.0501(8) 0.0058(7) -0.0080(6) -0.0091(6)
N2 0.0395(8) 0.0412(8) 0.0409(8) -0.0013(6) -0.0017(6) -0.0127(6)
F1 0.0452(6) 0.0704(8) 0.0929(9) 0.0001(6) 0.0030(6) -0.0265(6)
F2 0.0753(8) 0.0867(9) 0.0486(7) -0.0085(6) -0.0183(6) -0.0159(7)

loop_
_atom_type_symbol
_atom_type_description
_atom_type_scat_dispersion_real
_atom_type_scat_dispersion_imag
_atom_type_scat_source
C C 0.0033 0.0016 'International Tables Vol C Tables 4.2.6.8 and 6.1.1.4'
H H 0.0000 0.0000 'International Tables Vol C Tables 4.2.6.8 and 6.1.1.4'
B B 0.0013 0.0007 'International Tables Vol C Tables 4.2.6.8 and 6.1.1.4'
N N 0.0061 0.0033 'International Tables Vol C Tables 4.2.6.8 and 6.1.1.4'
F F 0.0171 0.0103 'International Tables Vol C Tables 4.2.6.8 and 6.1.1.4'

loop_
_geom_angle_atom_site_label_1
_geom_angle_atom_site_label_2
_geom_angle_atom_site_label_3
_geom_angle
N1 C1 C2 110.50(17)
N1 C1 H1 124.8
C2 C1 H1 124.8
C3 C2 C1 106.84(17)
C3 C2 H2 126.6
C1 C2 H2 126.6
C2 C3 C4 107.79(18)
C2 C3 H3 126.1
C4 C3 H3 126.1
N1 C4 C5 120.95(15)
N1 C4 C3 107.59(15)
C5 C4 C3 131.05(16)
C6 C5 C4 119.91(15)
C6 C5 C10 120.25(14)
C4 C5 C10 119.83(14)
N2 C6 C5 120.78(14)
N2 C6 C7 107.47(14)
C5 C6 C7 131.67(15)
C8 C7 C6 107.66(16)
C8 C7 H7 126.2
C6 C7 H7 126.2
C7 C8 C9 106.76(16)
C7 C8 H8 126.6
C9 C8 H8 126.6
N2 C9 C8 110.63(16)
N2 C9 H9 124.7
C8 C9 H9 124.7
C11 C10 C15 118.06(15)
C11 C10 C5 120.72(14)
C15 C10 C5 121.22(15)
C12 C11 C10 120.55(16)
C12 C11 H11 119.7
C10 C11 H11 119.7
C13 C12 C11 121.43(17)
C13 C12 H12 119.3
C11 C12 H12 119.3
C14 C13 C12 117.92(16)
C14 C13 C16 120.89(19)
C12 C13 C16 121.17(19)
C13 C14 C15 121.35(17)
C13 C14 H14 119.3
C15 C14 H14 119.3
C14 C15 C10 120.69(17)
C14 C15 H15 119.7
C10 C15 H15 119.7
C13 C16 H16A 109.5
C13 C16 H16B 109.5
H16A C16 H16B 109.5
C13 C16 H16C 109.5
H16A C16 H16C 109.5
H16B C16 H16C 109.5
F2 B1 F1 108.47(15)
F2 B1 N1 111.21(16)
F1 B1 N1 110.37(15)
F2 B1 N2 110.90(15)
F1 B1 N2 109.66(15)
N1 B1 N2 106.23(14)
C1 N1 C4 107.28(16)
C1 N1 B1 127.17(16)
C4 N1 B1 125.55(14)
C9 N2 C6 107.48(14)
C9 N2 B1 126.46(15)
C6 N2 B1 125.80(14)

loop_
_geom_bond_atom_site_label_1
_geom_bond_atom_site_label_2
_geom_bond_distance
C1 N1 1.341(2)
C1 C2 1.385(3)
C1 H1 0.9300
C2 C3 1.370(3)
C2 H2 0.9300
C3 C4 1.401(2)
C3 H3 0.9300
C4 N1 1.389(2)
C4 C5 1.398(2)
C5 C6 1.396(2)
C5 C10 1.473(2)
C6 N2 1.388(2)
C6 C7 1.402(2)
C7 C8 1.372(3)
C7 H7 0.9300
C8 C9 1.383(3)
C8 H8 0.9300
C9 N2 1.335(2)
C9 H9 0.9300
C10 C11 1.387(2)
C10 C15 1.390(2)
C11 C12 1.381(2)
C11 H11 0.9300
C12 C13 1.380(3)
C12 H12 0.9300
C13 C14 1.379(3)
C13 C16 1.503(3)
C14 C15 1.379(3)
C14 H14 0.9300
C15 H15 0.9300
C16 H16A 0.9600
C16 H16B 0.9600
C16 H16C 0.9600
B1 F2 1.374(2)
B1 F1 1.386(2)
B1 N1 1.534(3)
B1 N2 1.541(2)

loop_
_geom_torsion_atom_site_label_1
_geom_torsion_atom_site_label_2
_geom_torsion_atom_site_label_3
_geom_torsion_atom_site_label_4
_geom_torsion
N1 C1 C2 C3 -0.1(2)
C1 C2 C3 C4 0.4(2)
C2 C3 C4 N1 -0.5(2)
C2 C3 C4 C5 172.01(18)
N1 C4 C5 C6 -0.3(2)
C3 C4 C5 C6 -171.96(17)
N1 C4 C5 C10 178.89(14)
C3 C4 C5 C10 7.2(3)
C4 C5 C6 N2 -2.1(2)
C10 C5 C6 N2 178.72(14)
C4 C5 C6 C7 -178.56(17)
C10 C5 C6 C7 2.3(3)
N2 C6 C7 C8 0.00(19)
C5 C6 C7 C8 176.81(17)
C6 C7 C8 C9 -0.3(2)
C7 C8 C9 N2 0.5(2)
C6 C5 C10 C11 52.0(2)
C4 C5 C10 C11 -127.14(17)
C6 C5 C10 C15 -128.58(17)
C4 C5 C10 C15 52.2(2)
C15 C10 C11 C12 -0.7(2)
C5 C10 C11 C12 178.67(15)
C10 C11 C12 C13 -0.1(3)
C11 C12 C13 C14 1.0(3)
C11 C12 C13 C16 -177.53(17)
C12 C13 C14 C15 -1.1(3)
C16 C13 C14 C15 177.40(18)
C13 C14 C15 C10 0.3(3)
C11 C10 C15 C14 0.6(3)
C5 C10 C15 C14 -178.80(16)
C2 C1 N1 C4 -0.2(2)
C2 C1 N1 B1 179.28(17)
C5 C4 N1 C1 -172.98(16)
C3 C4 N1 C1 0.44(19)
C5 C4 N1 B1 7.5(2)
C3 C4 N1 B1 -179.07(16)
F2 B1 N1 C1 49.5(2)
F1 B1 N1 C1 -71.0(2)
N2 B1 N1 C1 170.24(17)
F2 B1 N1 C4 -131.11(17)
F1 B1 N1 C4 108.45(18)
N2 B1 N1 C4 -10.3(2)
C8 C9 N2 C6 -0.5(2)
C8 C9 N2 B1 -174.88(16)
C5 C6 N2 C9 -176.94(15)
C7 C6 N2 C9 0.29(18)
C5 C6 N2 B1 -2.5(2)
C7 C6 N2 B1 174.74(15)
F2 B1 N2 C9 -57.8(2)
F1 B1 N2 C9 62.0(2)
N1 B1 N2 C9 -178.71(15)
F2 B1 N2 C6 128.84(17)
F1 B1 N2 C6 -111.39(18)
N1 B1 N2 C6 7.9(2)
